data_7156645
loop_
_publ_author_name
'Sengupta, Ayon'
'Maity, Suvendu'
'Mondal, Animesh'
'Ghosh, Prasanta'
'Rudra, Sonali'
'Mukhopadhyay, Chhanda'

_publ_section_title
;
 Pseudo five component reaction towards densely functionalized
 spiro[indole-3,2'-pyrrole] by picric acid, an efficient
 syn-diastereoselective catalyst: insight into the diastereoselection on
 C(sp<sup>3</sup>)-C(sp<sup>3</sup>) axial conformation.
;
_journal_issue 5
_journal_name_full 'Organic &amp; biomolecular chemistry'
_journal_page_first 1254
_journal_page_last 1265
_journal_paper_doi 10.1039/c8ob02849d
_journal_volume 17
_journal_year 2019
_chemical_formula_moiety 'C42 H40 N4 O6'
_chemical_formula_sum 'C42 H40 N4 O6'
_chemical_formula_weight 696.78
_space_group_crystal_system triclinic
_space_group_IT_number 2
_space_group_name_Hall '-P 1'
_space_group_name_H-M_alt 'P -1'
_symmetry_space_group_name_Hall '-P 1'
_symmetry_space_group_name_H-M 'P -1'
_atom_sites_solution_hydrogens geom
_audit_creation_method SHELXL-2016/6
_audit_update_record
;
2018-05-30 deposited with the CCDC.
2019-01-10 downloaded from the CCDC.
;
_cell_angle_alpha 81.681(2)
_cell_angle_beta 84.474(2)
_cell_angle_gamma 62.506(2)
_cell_formula_units_Z 2
_cell_length_a 12.3922(4)
_cell_length_b 12.8577(4)
_cell_length_c 13.0925(4)
_cell_measurement_reflns_used 7964
_cell_measurement_temperature 294(2)
_cell_measurement_theta_max 24.83
_cell_measurement_theta_min 2.64
_cell_volume 1829.98(10)
_computing_cell_refinement 'Bruker SAINT'
_computing_data_collection 'Bruker APEX2'
_computing_data_reduction 'Bruker SAINT'
_computing_molecular_graphics 'Bruker SHELXTL'
_computing_publication_material 'Bruker SHELXTL'
_computing_structure_refinement 'SHELXL-2014 (Sheldrick 2014)'
_computing_structure_solution 'SHELXS-97 (Sheldrick 2008)'
_diffrn_ambient_temperature 294(2)
_diffrn_measured_fraction_theta_full 0.997
_diffrn_measured_fraction_theta_max 0.997
_diffrn_measurement_device_type 'Bruker APEX-II CCD'
_diffrn_measurement_method '\f and \w scans'
_diffrn_radiation_type MoK\a
_diffrn_radiation_wavelength 0.71073
_diffrn_reflns_av_R_equivalents 0.0550
_diffrn_reflns_av_unetI/netI 0.0650
_diffrn_reflns_Laue_measured_fraction_full 0.997
_diffrn_reflns_Laue_measured_fraction_max 0.997
_diffrn_reflns_limit_h_max 14
_diffrn_reflns_limit_h_min -14
_diffrn_reflns_limit_k_max 15
_diffrn_reflns_limit_k_min -15
_diffrn_reflns_limit_l_max 15
_diffrn_reflns_limit_l_min -15
_diffrn_reflns_number 25696
_diffrn_reflns_point_group_measured_fraction_full 0.997
_diffrn_reflns_point_group_measured_fraction_max 0.997
_diffrn_reflns_theta_full 24.998
_diffrn_reflns_theta_max 24.998
_diffrn_reflns_theta_min 3.210
_diffrn_source Mo
_exptl_absorpt_coefficient_mu 0.085
_exptl_absorpt_correction_type multi-scan
_exptl_crystal_colour colourless
_exptl_crystal_density_diffrn 1.265
_exptl_crystal_description prism
_exptl_crystal_F_000 814
_exptl_crystal_size_max 0.185
_exptl_crystal_size_mid 0.053
_exptl_crystal_size_min 0.045
_exptl_transmission_factor_max 0.746
_exptl_transmission_factor_min 0.686
_refine_diff_density_max 1.435
_refine_diff_density_min -0.585
_refine_diff_density_rms 0.073
_refine_ls_extinction_method none
_refine_ls_goodness_of_fit_ref 1.052
_refine_ls_hydrogen_treatment constr
_refine_ls_matrix_type full
_refine_ls_number_parameters 472
_refine_ls_number_reflns 6446
_refine_ls_number_restraints 18
_refine_ls_restrained_S_all 1.053
_refine_ls_R_factor_all 0.1522
_refine_ls_R_factor_gt 0.0870
_refine_ls_shift/su_max 0.000
_refine_ls_shift/su_mean 0.000
_refine_ls_structure_factor_coef Fsqd
_refine_ls_weighting_details 'w=1/[\s^2^(Fo^2^)+(0.1622P)^2^+1.1267P] where P=(Fo^2^+2Fc^2^)/3'
_refine_ls_weighting_scheme calc
_refine_ls_wR_factor_gt 0.2418
_refine_ls_wR_factor_ref 0.2905
_reflns_Friedel_coverage 0.000
_reflns_number_gt 3618
_reflns_number_total 6446
_reflns_threshold_expression 'I > 2\s(I)'
_cod_data_source_file c8ob02849d2.cif
_cod_data_source_block 935Ext_0m_a
_cod_depositor_comments 'Adding full bibliography for 7156645--7156647.cif.'
_cod_original_cell_volume 1829.99(10)
_cod_database_code 7156645
_shelx_shelxl_version_number 2016/6
_shelx_space_group_comment
;
The symmetry employed for this shelxl refinement is uniquely defined
by the following loop, which should always be used as a source of
symmetry information in preference to the above space-group names.
They are only intended as comments.
;

loop_
_space_group_symop_operation_xyz
'x, y, z'
'-x, -y, -z'

loop_
_atom_site_label
_atom_site_type_symbol
_atom_site_fract_x
_atom_site_fract_y
_atom_site_fract_z
_atom_site_U_iso_or_equiv
_atom_site_adp_type
_atom_site_occupancy
_atom_site_site_symmetry_order
_atom_site_calc_flag
_atom_site_refinement_flags_posn
_atom_site_refinement_flags_adp
O6 O 0.3705(3) 0.5609(3) 0.3616(2) 0.0557(8) Uani 1 1 d . .
O3 O 0.2682(3) 0.2554(3) 0.4506(3) 0.0627(9) Uani 1 1 d . .
O4 O 0.2428(3) 0.3839(3) 0.3077(2) 0.0645(9) Uani 1 1 d . .
O5 O 0.6917(3) 0.0267(3) 0.3643(3) 0.0651(9) Uani 1 1 d . .
O1 O 0.8207(3) 0.6183(3) 0.2146(3) 0.0708(10) Uani 1 1 d . .
N2 N 0.4806(3) 0.1760(3) 0.5484(2) 0.0455(9) Uani 1 1 d . .
H2 H 0.416919 0.167052 0.542633 0.055 Uiso 1 1 calc R U
N1 N 0.6044(3) 0.3219(3) 0.3482(2) 0.0391(8) Uani 1 1 d . .
N4 N 0.3683(3) 0.5307(3) 0.1935(3) 0.0475(9) Uani 1 1 d . .
N3 N 0.8704(3) 0.0406(3) 0.3387(3) 0.0525(10) Uani 1 1 d . .
C16 C 0.5038(3) 0.2421(3) 0.4680(3) 0.0380(9) Uani 1 1 d . .
C8 C 0.5437(3) 0.1188(3) 0.6411(3) 0.0409(10) Uani 1 1 d . .
C23 C 0.8494(3) 0.1630(3) 0.4562(3) 0.0419(10) Uani 1 1 d . .
C1 C 0.6609(3) 0.3978(3) 0.3192(3) 0.0391(9) Uani 1 1 d . .
C18 C 0.4827(3) 0.3597(3) 0.3071(3) 0.0385(9) Uani 1 1 d . .
C17 C 0.4287(3) 0.3002(3) 0.3875(3) 0.0399(9) Uani 1 1 d . .
C38 C 0.4016(4) 0.4949(4) 0.2941(3) 0.0411(10) Uani 1 1 d . .
C15 C 0.6155(3) 0.2614(3) 0.4542(3) 0.0379(9) Uani 1 1 d . .
H15 H 0.610704 0.314342 0.503198 0.046 Uiso 1 1 calc R U
C21 C 0.7371(3) 0.1478(3) 0.4655(3) 0.0406(10) Uani 1 1 d . .
H21 H 0.735358 0.105201 0.533604 0.049 Uiso 1 1 calc R U
O2 O 0.7177(5) -0.0491(4) 0.9146(3) 0.1138(17) Uani 1 1 d . .
C32 C 0.4890(4) 0.3314(4) 0.1978(3) 0.0418(10) Uani 1 1 d . .
C19 C 0.3092(4) 0.3079(4) 0.3855(3) 0.0464(10) Uani 1 1 d . .
C37 C 0.4177(4) 0.4343(4) 0.1356(3) 0.0435(10) Uani 1 1 d . .
C2 C 0.6534(4) 0.4803(4) 0.3811(3) 0.0489(11) Uani 1 1 d . .
H2A H 0.611724 0.486123 0.444647 0.059 Uiso 1 1 calc R U
C22 C 0.7588(4) 0.0656(3) 0.3847(3) 0.0447(10) Uani 1 1 d . .
C4 C 0.7664(4) 0.5480(4) 0.2538(3) 0.0499(11) Uani 1 1 d . .
C9 C 0.5931(4) 0.1687(4) 0.6974(3) 0.0514(11) Uani 1 1 d . .
H9 H 0.587087 0.242945 0.674106 0.062 Uiso 1 1 calc R U
C28 C 0.9267(4) 0.0950(4) 0.3825(3) 0.0474(11) Uani 1 1 d . .
C10 C 0.6507(5) 0.1092(4) 0.7872(3) 0.0582(12) Uani 1 1 d . .
H10 H 0.685747 0.142359 0.823473 0.070 Uiso 1 1 calc R U
C3 C 0.7073(4) 0.5544(4) 0.3494(4) 0.0548(12) Uani 1 1 d . .
H3 H 0.703490 0.607657 0.392426 0.066 Uiso 1 1 calc R U
C13 C 0.5495(4) 0.0110(4) 0.6795(4) 0.0587(13) Uani 1 1 d . .
H13 H 0.515579 -0.023018 0.642936 0.070 Uiso 1 1 calc R U
C24 C 0.8887(4) 0.2236(4) 0.5100(4) 0.0558(12) Uani 1 1 d . .
H24 H 0.838098 0.270219 0.559793 0.067 Uiso 1 1 calc R U
C6 C 0.7240(4) 0.3909(4) 0.2252(3) 0.0567(12) Uani 1 1 d . .
H6 H 0.732093 0.335065 0.183280 0.068 Uiso 1 1 calc R U
C33 C 0.5502(4) 0.2263(4) 0.1563(3) 0.0549(12) Uani 1 1 d . .
H33 H 0.598491 0.157151 0.196990 0.066 Uiso 1 1 calc R U
C36 C 0.4062(4) 0.4341(5) 0.0324(3) 0.0577(12) Uani 1 1 d . .
H36 H 0.359392 0.503428 -0.008741 0.069 Uiso 1 1 calc R U
C5 C 0.7752(4) 0.4659(5) 0.1929(3) 0.0606(13) Uani 1 1 d . .
H5 H 0.816171 0.460730 0.129054 0.073 Uiso 1 1 calc R U
C11 C 0.6573(5) 0.0013(5) 0.8241(4) 0.0658(14) Uani 1 1 d . .
C39 C 0.2778(4) 0.6485(4) 0.1578(4) 0.0622(13) Uani 1 1 d . .
H39A H 0.304278 0.673864 0.090972 0.075 Uiso 1 1 calc R U
H39B H 0.270720 0.702470 0.205624 0.075 Uiso 1 1 calc R U
C26 C 1.0804(4) 0.1453(5) 0.4161(5) 0.0706(15) Uani 1 1 d . .
H26 H 1.158422 0.138749 0.404482 0.085 Uiso 1 1 calc R U
C35 C 0.4662(5) 0.3276(5) -0.0085(4) 0.0657(14) Uani 1 1 d . .
H35 H 0.457638 0.325016 -0.077713 0.079 Uiso 1 1 calc R U
C27 C 1.0434(4) 0.0864(4) 0.3605(4) 0.0641(14) Uani 1 1 d . .
H27 H 1.093969 0.041797 0.309533 0.077 Uiso 1 1 calc R U
C25 C 1.0047(5) 0.2139(5) 0.4885(5) 0.0693(15) Uani 1 1 d . .
H25 H 1.031320 0.254806 0.524140 0.083 Uiso 1 1 calc R U
C34 C 0.5380(5) 0.2257(5) 0.0510(4) 0.0673(14) Uani 1 1 d . .
H34 H 0.579037 0.155452 0.021313 0.081 Uiso 1 1 calc R U
C12 C 0.6048(5) -0.0474(5) 0.7711(4) 0.0796(17) Uani 1 1 d . .
H12 H 0.606510 -0.119391 0.797007 0.095 Uiso 1 1 calc R U
C29 C 0.9251(5) -0.0411(5) 0.2608(4) 0.0778(16) Uani 1 1 d . .
H29A H 0.882498 -0.088397 0.261966 0.093 Uiso 1 1 calc R U
H29B H 1.009381 -0.093844 0.276513 0.093 Uiso 1 1 calc R U
C019 C 0.1185(5) 0.4041(6) 0.3028(6) 0.094(2) Uani 1 1 d . .
H01A H 0.111818 0.331226 0.319405 0.113 Uiso 1 1 calc R U
H01B H 0.086119 0.440600 0.235131 0.113 Uiso 1 1 calc R U
C40 C 0.1560(5) 0.6540(5) 0.1487(5) 0.0886(18) Uani 1 1 d . .
H40 H 0.122490 0.629554 0.208114 0.106 Uiso 1 1 calc R U
C7 C 0.7920(6) 0.7182(5) 0.2642(5) 0.102(2) Uani 1 1 d . .
H7A H 0.705203 0.765008 0.268029 0.154 Uiso 1 1 calc R U
H7B H 0.828333 0.764105 0.225747 0.154 Uiso 1 1 calc R U
H7C H 0.822721 0.693622 0.332654 0.154 Uiso 1 1 calc R U
C30 C 0.9188(6) 0.0255(7) 0.1541(5) 0.112(3) Uani 1 1 d . .
H30 H 0.961455 0.069719 0.140860 0.135 Uiso 1 1 calc R U
C41 C 0.0925(7) 0.6892(8) 0.0670(7) 0.136(3) Uani 1 1 d . .
H41A H 0.121896 0.714552 0.005492 0.164 Uiso 1 1 calc R U
H41B H 0.017232 0.689149 0.069550 0.164 Uiso 1 1 calc R U
C31 C 0.8591(10) 0.0238(10) 0.0829(9) 0.169(4) Uani 1 1 d . U
H31A H 0.815670 -0.019756 0.094116 0.203 Uiso 1 1 calc R U
H31B H 0.858257 0.066179 0.018797 0.203 Uiso 1 1 calc R U
C14 C 0.7080(11) -0.1441(11) 0.9689(10) 0.202(5) Uani 1 1 d . U
H14A H 0.623691 -0.126288 0.978374 0.302 Uiso 1 1 calc R U
H14B H 0.743497 -0.161125 1.035056 0.302 Uiso 1 1 calc R U
H14C H 0.750032 -0.211443 0.931237 0.302 Uiso 1 1 calc R U
C20 C 0.0514(15) 0.4907(15) 0.3881(12) 0.262(7) Uani 1 1 d . U
H20A H 0.061648 0.445873 0.454857 0.393 Uiso 1 1 calc R U
H20B H -0.033695 0.534520 0.374248 0.393 Uiso 1 1 calc R U
H20C H 0.085704 0.544354 0.386771 0.393 Uiso 1 1 calc R U

loop_
_atom_site_aniso_label
_atom_site_aniso_U_11
_atom_site_aniso_U_22
_atom_site_aniso_U_33
_atom_site_aniso_U_23
_atom_site_aniso_U_13
_atom_site_aniso_U_12
O6 0.0596(19) 0.0507(18) 0.0524(19) -0.0064(16) -0.0096(15) -0.0197(15)
O3 0.0536(19) 0.071(2) 0.074(2) 0.0176(18) -0.0167(16) -0.0421(18)
O4 0.0489(18) 0.073(2) 0.076(2) 0.0249(18) -0.0276(16) -0.0361(17)
O5 0.058(2) 0.061(2) 0.088(2) -0.0140(18) -0.0168(17) -0.0333(17)
O1 0.074(2) 0.081(2) 0.079(2) -0.0049(19) 0.0106(18) -0.056(2)
N2 0.0414(19) 0.057(2) 0.043(2) 0.0041(17) -0.0033(15) -0.0293(17)
N1 0.0359(18) 0.046(2) 0.0366(18) 0.0029(15) -0.0060(14) -0.0208(16)
N4 0.053(2) 0.045(2) 0.045(2) 0.0058(17) -0.0146(17) -0.0235(18)
N3 0.049(2) 0.046(2) 0.057(2) -0.0120(18) 0.0020(18) -0.0163(18)
C16 0.037(2) 0.040(2) 0.036(2) -0.0045(18) -0.0014(17) -0.0172(18)
C8 0.038(2) 0.043(2) 0.042(2) -0.0011(19) 0.0019(18) -0.0212(19)
C23 0.034(2) 0.042(2) 0.048(2) 0.003(2) -0.0081(19) -0.0174(19)
C1 0.038(2) 0.044(2) 0.034(2) 0.0040(18) -0.0049(17) -0.0201(19)
C18 0.038(2) 0.041(2) 0.038(2) -0.0016(18) -0.0079(17) -0.0188(19)
C17 0.037(2) 0.043(2) 0.041(2) 0.0015(18) -0.0063(18) -0.0196(19)
C38 0.041(2) 0.046(2) 0.041(2) -0.004(2) -0.0055(18) -0.0229(19)
C15 0.040(2) 0.039(2) 0.034(2) 0.0018(17) -0.0061(17) -0.0186(18)
C21 0.040(2) 0.041(2) 0.039(2) 0.0020(18) -0.0071(17) -0.0176(19)
O2 0.166(4) 0.126(4) 0.087(3) 0.059(3) -0.072(3) -0.106(4)
C32 0.041(2) 0.048(3) 0.041(2) -0.003(2) -0.0068(18) -0.023(2)
C19 0.041(2) 0.047(3) 0.055(3) 0.001(2) -0.010(2) -0.023(2)
C37 0.045(2) 0.052(3) 0.037(2) -0.002(2) -0.0059(18) -0.025(2)
C2 0.052(3) 0.053(3) 0.047(2) -0.004(2) 0.007(2) -0.030(2)
C22 0.045(2) 0.038(2) 0.049(3) 0.0007(19) -0.007(2) -0.017(2)
C4 0.044(2) 0.054(3) 0.055(3) 0.006(2) -0.002(2) -0.028(2)
C9 0.070(3) 0.051(3) 0.042(2) -0.004(2) -0.001(2) -0.035(2)
C28 0.043(2) 0.040(2) 0.055(3) 0.009(2) -0.007(2) -0.018(2)
C10 0.079(3) 0.068(3) 0.046(3) -0.006(2) -0.008(2) -0.048(3)
C3 0.059(3) 0.052(3) 0.061(3) -0.013(2) 0.002(2) -0.030(2)
C13 0.069(3) 0.061(3) 0.062(3) 0.012(2) -0.019(2) -0.046(3)
C24 0.052(3) 0.051(3) 0.065(3) -0.004(2) -0.014(2) -0.023(2)
C6 0.062(3) 0.078(3) 0.045(3) -0.010(2) 0.002(2) -0.045(3)
C33 0.056(3) 0.054(3) 0.052(3) -0.009(2) -0.007(2) -0.021(2)
C36 0.065(3) 0.067(3) 0.044(3) 0.004(2) -0.015(2) -0.033(3)
C5 0.070(3) 0.088(4) 0.040(3) -0.006(3) 0.007(2) -0.052(3)
C11 0.081(3) 0.074(3) 0.054(3) 0.022(3) -0.026(3) -0.049(3)
C39 0.072(3) 0.045(3) 0.063(3) 0.006(2) -0.019(3) -0.022(2)
C26 0.042(3) 0.057(3) 0.115(5) 0.012(3) -0.013(3) -0.029(3)
C35 0.076(3) 0.083(4) 0.042(3) -0.008(3) -0.011(2) -0.037(3)
C27 0.043(3) 0.054(3) 0.083(4) 0.004(3) 0.007(2) -0.018(2)
C25 0.058(3) 0.060(3) 0.103(4) 0.003(3) -0.025(3) -0.038(3)
C34 0.074(3) 0.075(4) 0.057(3) -0.024(3) -0.002(3) -0.032(3)
C12 0.105(4) 0.072(4) 0.083(4) 0.034(3) -0.043(3) -0.063(3)
C29 0.073(4) 0.071(4) 0.077(4) -0.027(3) 0.003(3) -0.018(3)
C019 0.056(3) 0.093(4) 0.137(6) 0.039(4) -0.044(3) -0.044(3)
C40 0.063(4) 0.070(4) 0.103(5) 0.007(3) -0.013(3) -0.008(3)
C7 0.124(5) 0.082(4) 0.133(6) -0.024(4) 0.037(4) -0.078(4)
C30 0.097(5) 0.162(7) 0.066(4) -0.051(4) 0.009(4) -0.039(5)
C41 0.078(5) 0.149(7) 0.153(7) -0.028(6) -0.043(5) -0.016(5)
C31 0.167(4) 0.171(4) 0.166(4) -0.019(2) -0.004(2) -0.074(2)
C14 0.204(5) 0.202(5) 0.202(5) -0.018(2) -0.013(2) -0.095(3)
C20 0.260(7) 0.262(7) 0.262(7) -0.029(2) -0.009(2) -0.118(4)

loop_
_atom_type_symbol
_atom_type_description
_atom_type_scat_dispersion_real
_atom_type_scat_dispersion_imag
_atom_type_scat_source
C C 0.0033 0.0016 'International Tables Vol C Tables 4.2.6.8 and 6.1.1.4'
H H 0.0000 0.0000 'International Tables Vol C Tables 4.2.6.8 and 6.1.1.4'
N N 0.0061 0.0033 'International Tables Vol C Tables 4.2.6.8 and 6.1.1.4'
O O 0.0106 0.0060 'International Tables Vol C Tables 4.2.6.8 and 6.1.1.4'

loop_
_geom_angle_atom_site_label_1
_geom_angle_atom_site_label_2
_geom_angle_atom_site_label_3
_geom_angle
C19 O4 C019 117.8(4)
C4 O1 C7 117.3(4)
C16 N2 C8 130.8(3)
C16 N2 H2 114.6
C8 N2 H2 114.6
C1 N1 C15 119.8(3)
C1 N1 C18 117.5(3)
C15 N1 C18 111.7(3)
C38 N4 C37 110.7(3)
C38 N4 C39 123.4(4)
C37 N4 C39 125.0(3)
C22 N3 C28 111.1(4)
C22 N3 C29 123.0(4)
C28 N3 C29 125.7(4)
N2 C16 C17 124.2(4)
N2 C16 C15 125.1(3)
C17 C16 C15 110.7(3)
C13 C8 C9 118.6(4)
C13 C8 N2 117.8(4)
C9 C8 N2 123.5(4)
C28 C23 C24 118.9(4)
C28 C23 C21 108.6(4)
C24 C23 C21 132.3(4)
C6 C1 C2 118.0(4)
C6 C1 N1 119.3(4)
C2 C1 N1 122.7(3)
N1 C18 C17 102.2(3)
N1 C18 C32 113.0(3)
C17 C18 C32 116.0(3)
N1 C18 C38 114.3(3)
C17 C18 C38 110.8(3)
C32 C18 C38 101.1(3)
C16 C17 C19 122.7(4)
C16 C17 C18 111.7(3)
C19 C17 C18 125.4(3)
O6 C38 N4 124.4(4)
O6 C38 C18 126.7(4)
N4 C38 C18 108.9(3)
N1 C15 C16 102.5(3)
N1 C15 C21 110.8(3)
C16 C15 C21 114.8(3)
N1 C15 H15 109.5
C16 C15 H15 109.5
C21 C15 H15 109.5
C23 C21 C22 103.1(3)
C23 C21 C15 116.6(3)
C22 C21 C15 113.3(3)
C23 C21 H21 107.8
C22 C21 H21 107.8
C15 C21 H21 107.8
C14 O2 C11 119.2(6)
C33 C32 C37 120.1(4)
C33 C32 C18 130.6(4)
C37 C32 C18 109.3(4)
O3 C19 O4 122.2(4)
O3 C19 C17 124.3(4)
O4 C19 C17 113.3(4)
C36 C37 C32 121.7(4)
C36 C37 N4 128.3(4)
C32 C37 N4 109.9(3)
C1 C2 C3 121.2(4)
C1 C2 H2A 119.4
C3 C2 H2A 119.4
O5 C22 N3 125.1(4)
O5 C22 C21 127.5(4)
N3 C22 C21 107.4(3)
C5 C4 O1 116.3(4)
C5 C4 C3 119.6(4)
O1 C4 C3 124.1(4)
C10 C9 C8 120.3(4)
C10 C9 H9 119.8
C8 C9 H9 119.8
C23 C28 N3 109.7(4)
C23 C28 C27 121.7(4)
N3 C28 C27 128.6(4)
C11 C10 C9 120.6(4)
C11 C10 H10 119.7
C9 C10 H10 119.7
C4 C3 C2 119.5(4)
C4 C3 H3 120.3
C2 C3 H3 120.3
C8 C13 C12 121.0(4)
C8 C13 H13 119.5
C12 C13 H13 119.5
C23 C24 C25 119.0(5)
C23 C24 H24 120.5
C25 C24 H24 120.5
C5 C6 C1 120.9(4)
C5 C6 H6 119.6
C1 C6 H6 119.6
C32 C33 C34 118.3(4)
C32 C33 H33 120.8
C34 C33 H33 120.8
C37 C36 C35 117.9(4)
C37 C36 H36 121.1
C35 C36 H36 121.1
C4 C5 C6 120.9(4)
C4 C5 H5 119.6
C6 C5 H5 119.6
C10 C11 C12 119.8(4)
C10 C11 O2 114.8(4)
C12 C11 O2 125.4(4)
N4 C39 C40 112.1(4)
N4 C39 H39A 109.2
C40 C39 H39A 109.2
N4 C39 H39B 109.2
C40 C39 H39B 109.2
H39A C39 H39B 107.9
C27 C26 C25 121.0(5)
C27 C26 H26 119.5
C25 C26 H26 119.5
C34 C35 C36 121.3(4)
C34 C35 H35 119.3
C36 C35 H35 119.3
C26 C27 C28 118.0(5)
C26 C27 H27 121.0
C28 C27 H27 121.0
C26 C25 C24 121.3(5)
C26 C25 H25 119.4
C24 C25 H25 119.4
C35 C34 C33 120.6(5)
C35 C34 H34 119.7
C33 C34 H34 119.7
C11 C12 C13 119.7(4)
C11 C12 H12 120.2
C13 C12 H12 120.2
N3 C29 C30 110.7(5)
N3 C29 H29A 109.5
C30 C29 H29A 109.5
N3 C29 H29B 109.5
C30 C29 H29B 109.5
H29A C29 H29B 108.1
O4 C019 C20 102.0(7)
O4 C019 H01A 111.4
C20 C019 H01A 111.4
O4 C019 H01B 111.4
C20 C019 H01B 111.4
H01A C019 H01B 109.2
C41 C40 C39 126.8(7)
C41 C40 H40 116.6
C39 C40 H40 116.6
O1 C7 H7A 109.5
O1 C7 H7B 109.5
H7A C7 H7B 109.5
O1 C7 H7C 109.5
H7A C7 H7C 109.5
H7B C7 H7C 109.5
C31 C30 C29 123.4(9)
C31 C30 H30 118.3
C29 C30 H30 118.3
C40 C41 H41A 120.0
C40 C41 H41B 120.0
H41A C41 H41B 120.0
C30 C31 H31A 120.0
C30 C31 H31B 120.0
H31A C31 H31B 120.0
O2 C14 H14A 109.5
O2 C14 H14B 109.5
H14A C14 H14B 109.5
O2 C14 H14C 109.5
H14A C14 H14C 109.5
H14B C14 H14C 109.5
C019 C20 H20A 109.5
C019 C20 H20B 109.5
H20A C20 H20B 109.5
C019 C20 H20C 109.5
H20A C20 H20C 109.5
H20B C20 H20C 109.5

loop_
_geom_bond_atom_site_label_1
_geom_bond_atom_site_label_2
_geom_bond_distance
O6 C38 1.224(5)
O3 C19 1.227(5)
O4 C19 1.342(5)
O4 C019 1.445(6)
O5 C22 1.216(5)
O1 C4 1.376(5)
O1 C7 1.405(6)
N2 C16 1.351(5)
N2 C8 1.420(5)
N2 H2 0.8600
N1 C1 1.436(5)
N1 C15 1.475(5)
N1 C18 1.484(5)
N4 C38 1.367(5)
N4 C37 1.404(5)
N4 C39 1.448(5)
N3 C22 1.365(5)
N3 C28 1.396(5)
N3 C29 1.456(6)
C16 C17 1.362(5)
C16 C15 1.504(5)
C8 C13 1.376(6)
C8 C9 1.384(6)
C23 C28 1.381(6)
C23 C24 1.384(6)
C23 C21 1.484(5)
C1 C6 1.384(6)
C1 C2 1.390(6)
C18 C17 1.498(5)
C18 C32 1.513(5)
C18 C38 1.548(6)
C17 C19 1.440(5)
C15 C21 1.541(5)
C15 H15 0.9800
C21 C22 1.521(6)
C21 H21 0.9800
O2 C14 1.371(13)
O2 C11 1.373(6)
C32 C33 1.373(6)
C32 C37 1.393(6)
C37 C36 1.373(6)
C2 C3 1.395(6)
C2 H2A 0.9300
C4 C5 1.371(6)
C4 C3 1.382(6)
C9 C10 1.370(6)
C9 H9 0.9300
C28 C27 1.402(6)
C10 C11 1.369(6)
C10 H10 0.9300
C3 H3 0.9300
C13 C12 1.377(6)
C13 H13 0.9300
C24 C25 1.388(6)
C24 H24 0.9300
C6 C5 1.380(6)
C6 H6 0.9300
C33 C34 1.402(6)
C33 H33 0.9300
C36 C35 1.382(7)
C36 H36 0.9300
C5 H5 0.9300
C11 C12 1.373(7)
C39 C40 1.493(8)
C39 H39A 0.9700
C39 H39B 0.9700
C26 C27 1.364(7)
C26 C25 1.365(7)
C26 H26 0.9300
C35 C34 1.370(7)
C35 H35 0.9300
C27 H27 0.9300
C25 H25 0.9300
C34 H34 0.9300
C12 H12 0.9300
C29 C30 1.518(9)
C29 H29A 0.9700
C29 H29B 0.9700
C019 C20 1.582(16)
C019 H01A 0.9700
C019 H01B 0.9700
C40 C41 1.289(9)
C40 H40 0.9300
C7 H7A 0.9600
C7 H7B 0.9600
C7 H7C 0.9600
C30 C31 1.253(11)
C30 H30 0.9300
C41 H41A 0.9300
C41 H41B 0.9300
C31 H31A 0.9300
C31 H31B 0.9300
C14 H14A 0.9600
C14 H14B 0.9600
C14 H14C 0.9600
C20 H20A 0.9600
C20 H20B 0.9600
C20 H20C 0.9600
